data_7007425
loop_
_publ_author_name
'Cotton, F. Albert'
'Murillo, Carlos A.'
'Yu, Rongmin'

_publ_section_title
;
 Dynamic equilibrium between cyclic oligomers. Thermodynamic and
 structural characterization of a square and a triangle.
;
_journal_issue 32
_journal_name_full 'Dalton transactions (Cambridge, England : 2003)'
_journal_page_first 3900
_journal_page_last 3905
_journal_paper_doi 10.1039/b604928a
_journal_year 2006
_chemical_formula_moiety 'C152 H120 F16 Mo8 N16 O32, 2(C H2 Cl2), 9(C2 H6 O), 2(H2 O)'
_chemical_formula_sum 'C172 H182 Cl4 F16 Mo8 N16 O43'
_chemical_formula_weight 4374.66
_chemical_name_systematic
;
?
;
_space_group_IT_number 2
_symmetry_cell_setting triclinic
_symmetry_space_group_name_Hall '-P 1'
_symmetry_space_group_name_H-M 'P -1'
_atom_sites_solution_hydrogens geom
_atom_sites_solution_primary direct
_atom_sites_solution_secondary difmap
_audit_creation_method SHELXL-97
_cell_angle_alpha 85.705(9)
_cell_angle_beta 89.699(8)
_cell_angle_gamma 78.322(9)
_cell_formula_units_Z 1
_cell_length_a 12.792(6)
_cell_length_b 19.661(10)
_cell_length_c 20.805(10)
_cell_measurement_reflns_used 6895
_cell_measurement_temperature 188(2)
_cell_measurement_theta_max 24.99
_cell_measurement_theta_min 2.40
_cell_volume 5110(4)
_computing_cell_refinement SAINT
_computing_data_collection SMART
_computing_data_reduction SAINT
_computing_molecular_graphics 'SHELXTL (Siemens, 1996)'
_computing_publication_material CIFTAB
_computing_structure_refinement 'SHELXL-97 (Sheldrick, 1997)'
_computing_structure_solution 'SHELXS-97 (Sheldrick, 1990)'
_diffrn_ambient_temperature 188(2)
_diffrn_detector_area_resol_mean 0
_diffrn_measured_fraction_theta_full 0.948
_diffrn_measured_fraction_theta_max 0.948
_diffrn_measurement_device_type 'Bruker SMART 1000'
_diffrn_measurement_method '\W scans'
_diffrn_radiation_monochromator graphite
_diffrn_radiation_source 'Normal-focus sealed tube'
_diffrn_radiation_type MoK\a
_diffrn_radiation_wavelength 0.71073
_diffrn_reflns_av_R_equivalents 0.0427
_diffrn_reflns_av_sigmaI/netI 0.0781
_diffrn_reflns_limit_h_max 14
_diffrn_reflns_limit_h_min -15
_diffrn_reflns_limit_k_max 19
_diffrn_reflns_limit_k_min -23
_diffrn_reflns_limit_l_max 24
_diffrn_reflns_limit_l_min -24
_diffrn_reflns_number 28138
_diffrn_reflns_theta_full 25.04
_diffrn_reflns_theta_max 25.04
_diffrn_reflns_theta_min 1.75
_diffrn_standards_decay_% 0
_diffrn_standards_interval_count 0
_diffrn_standards_interval_time 0
_diffrn_standards_number 0
_exptl_absorpt_coefficient_mu 0.613
_exptl_absorpt_correction_T_max 0.8924
_exptl_absorpt_correction_T_min 0.8374
_exptl_absorpt_correction_type multi-scan
_exptl_absorpt_process_details sadabs
_exptl_crystal_colour dark-red
_exptl_crystal_density_diffrn 1.422
_exptl_crystal_density_method 'not measured'
_exptl_crystal_description needle
_exptl_crystal_F_000 2218
_exptl_crystal_size_max 0.30
_exptl_crystal_size_mid 0.20
_exptl_crystal_size_min 0.19
_refine_diff_density_max 2.227
_refine_diff_density_min -1.669
_refine_diff_density_rms 0.176
_refine_ls_extinction_method none
_refine_ls_goodness_of_fit_ref 1.094
_refine_ls_hydrogen_treatment noref
_refine_ls_matrix_type full
_refine_ls_number_parameters 1091
_refine_ls_number_reflns 17168
_refine_ls_number_restraints 19
_refine_ls_restrained_S_all 1.094
_refine_ls_R_factor_all 0.1363
_refine_ls_R_factor_gt 0.0989
_refine_ls_shift/su_max 0.001
_refine_ls_shift/su_mean 0.000
_refine_ls_structure_factor_coef Fsqd
_refine_ls_weighting_details 'calc w=1/[\s^2^(Fo^2^)+(0.0858P)^2^+86.5870P] where P=(Fo^2^+2Fc^2^)/3'
_refine_ls_weighting_scheme calc
_refine_ls_wR_factor_gt 0.2473
_refine_ls_wR_factor_ref 0.2761
_reflns_number_gt 12232
_reflns_number_total 17168
_reflns_threshold_expression >2sigma(I)
_cod_data_source_file b604928a.txt
_cod_data_source_block compound-1
_cod_original_sg_symbol_H-M p-1
_cod_database_code 7007425

loop_
_symmetry_equiv_pos_as_xyz
'x, y, z'
'-x, -y, -z'

loop_
_atom_site_label
_atom_site_type_symbol
_atom_site_fract_x
_atom_site_fract_y
_atom_site_fract_z
_atom_site_U_iso_or_equiv
_atom_site_adp_type
_atom_site_occupancy
_atom_site_symmetry_multiplicity
_atom_site_calc_flag
_atom_site_refinement_flags
_atom_site_disorder_assembly
_atom_site_disorder_group
Mo1 Mo -0.01529(7) 0.71651(4) 0.64922(4) 0.0287(2) Uani 1 1 d . . .
Mo2 Mo -0.17699(7) 0.74109(4) 0.67745(4) 0.0282(2) Uani 1 1 d . . .
Mo3 Mo 0.21614(8) 0.80402(5) 1.15751(4) 0.0322(2) Uani 1 1 d . . .
Mo4 Mo 0.05194(7) 0.83965(5) 1.17494(4) 0.0303(2) Uani 1 1 d . . .
F1 F 0.1491(6) 0.6749(4) 0.8514(4) 0.063(2) Uani 1 1 d . . .
F2 F 0.2053(6) 0.6982(4) 0.9669(4) 0.064(2) Uani 1 1 d . . .
F3 F -0.0830(5) 0.8932(3) 0.9666(3) 0.0418(15) Uani 1 1 d . . .
F4 F -0.1419(5) 0.8668(3) 0.8526(3) 0.0440(16) Uani 1 1 d . . .
F5 F -0.2136(8) 0.5610(4) 0.8225(5) 0.086(3) Uani 1 1 d . . .
F6 F -0.2252(8) 0.4337(4) 0.8634(4) 0.084(3) Uani 1 1 d . . .
F7 F 0.0408(6) 0.3472(3) 0.7144(4) 0.060(2) Uani 1 1 d . . .
F8 F 0.0471(6) 0.4737(3) 0.6701(4) 0.057(2) Uani 1 1 d . . .
O1 O 0.2163(10) 0.5503(7) 0.3773(6) 0.089(4) Uani 1 1 d . . .
O2 O -0.6643(7) 0.7056(6) 0.5433(5) 0.072(3) Uani 1 1 d . . .
O3 O 0.3296(7) 0.9134(5) 0.4990(4) 0.058(2) Uani 1 1 d . . .
O4 O -0.5884(8) 1.0285(5) 0.6844(5) 0.063(3) Uani 1 1 d . . .
O5 O 0.6781(8) 0.7226(6) 1.3524(5) 0.070(3) Uani 1 1 d . . .
O6 O -0.2338(8) 0.9348(5) 1.4541(4) 0.058(2) Uani 1 1 d . . .
O7 O 0.6372(8) 0.9722(7) 1.0709(5) 0.080(3) Uani 1 1 d . . .
O9 O 0.0386(5) 0.7381(4) 0.7416(3) 0.0301(15) Uani 1 1 d . . .
O10 O -0.1327(5) 0.7623(3) 0.7716(3) 0.0284(15) Uani 1 1 d . . .
O11 O 0.1861(6) 0.7937(4) 1.0574(3) 0.0300(16) Uani 1 1 d . . .
O12 O 0.0132(5) 0.8310(4) 1.0758(3) 0.0303(16) Uani 1 1 d . . .
O13 O -0.0036(6) 0.6109(3) 0.6887(3) 0.0327(16) Uani 1 1 d . . .
O14 O -0.1751(6) 0.6383(3) 0.7169(4) 0.0331(17) Uani 1 1 d . . .
O15 O -0.2002(6) 0.3023(4) 0.8238(4) 0.0363(17) Uani 1 1 d . . .
O16 O -0.0275(6) 0.2640(4) 0.8059(3) 0.0345(17) Uani 1 1 d . . .
N1 N -0.0579(7) 0.6861(5) 0.5593(4) 0.033(2) Uani 1 1 d . . .
N2 N -0.2350(7) 0.7134(5) 0.5888(4) 0.0314(19) Uani 1 1 d . . .
N3 N -0.0201(7) 0.8219(4) 0.6160(4) 0.033(2) Uani 1 1 d . . .
N4 N -0.1944(7) 0.8481(4) 0.6484(4) 0.0288(19) Uani 1 1 d . . .
N5 N 0.2577(7) 0.8051(5) 1.2556(4) 0.035(2) Uani 1 1 d . . .
N6 N 0.0813(7) 0.8446(4) 1.2743(4) 0.0311(19) Uani 1 1 d . . .
N7 N 0.2404(8) 0.9073(4) 1.1381(4) 0.035(2) Uani 1 1 d . . .
N8 N 0.0626(7) 0.9455(4) 1.1545(4) 0.033(2) Uani 1 1 d . . .
C1 C 0.0141(9) 0.6506(6) 0.5143(5) 0.037(3) Uani 1 1 d . . .
C2 C 0.0709(13) 0.5830(8) 0.5262(7) 0.073(5) Uani 1 1 d . . .
H2A H 0.0627 0.5595 0.5669 0.088 Uiso 1 1 calc R . .
C3 C 0.1386(15) 0.5478(9) 0.4827(9) 0.087(5) Uani 1 1 d . . .
H3A H 0.1760 0.5015 0.4939 0.104 Uiso 1 1 calc R . .
C4 C 0.1516(11) 0.5791(8) 0.4244(7) 0.061(4) Uani 1 1 d . . .
C5 C 0.0996(12) 0.6466(8) 0.4091(7) 0.061(4) Uani 1 1 d . . .
H5A H 0.1106 0.6690 0.3683 0.073 Uiso 1 1 calc R . .
C6 C 0.0296(12) 0.6829(7) 0.4538(6) 0.055(3) Uani 1 1 d . . .
H6A H -0.0069 0.7293 0.4427 0.066 Uiso 1 1 calc R . .
C7 C 0.2584(18) 0.4767(12) 0.3882(9) 0.111(8) Uani 1 1 d . . .
H7A H 0.3041 0.4606 0.3521 0.167 Uiso 1 1 calc R . .
H7B H 0.1993 0.4517 0.3915 0.167 Uiso 1 1 calc R . .
H7C H 0.3004 0.4675 0.4283 0.167 Uiso 1 1 calc R . .
C8 C -0.1613(9) 0.6882(6) 0.5478(5) 0.037(3) Uani 1 1 d . . .
H8A H -0.1819 0.6711 0.5093 0.044 Uiso 1 1 calc R . .
C9 C -0.3434(9) 0.7143(6) 0.5751(5) 0.037(3) Uani 1 1 d . . .
C10 C -0.4127(10) 0.7011(7) 0.6246(6) 0.053(3) Uani 1 1 d . . .
H10A H -0.3869 0.6936 0.6678 0.064 Uiso 1 1 calc R . .
C11 C -0.5175(10) 0.6987(8) 0.6121(7) 0.059(4) Uani 1 1 d . . .
H11A H -0.5620 0.6888 0.6468 0.070 Uiso 1 1 calc R . .
C12 C -0.5584(10) 0.7102(8) 0.5514(7) 0.058(4) Uani 1 1 d . . .
C13 C -0.4924(10) 0.7262(7) 0.5013(6) 0.051(3) Uani 1 1 d . . .
H13A H -0.5201 0.7361 0.4585 0.061 Uiso 1 1 calc R . .
C14 C -0.3878(10) 0.7276(7) 0.5137(6) 0.049(3) Uani 1 1 d . . .
H14A H -0.3440 0.7380 0.4788 0.059 Uiso 1 1 calc R . .
C15 C -0.7095(14) 0.7214(12) 0.4802(9) 0.099(7) Uani 1 1 d . . .
H15A H -0.7840 0.7159 0.4810 0.149 Uiso 1 1 calc R . .
H15B H -0.6691 0.6895 0.4506 0.149 Uiso 1 1 calc R . .
H15C H -0.7066 0.7695 0.4655 0.149 Uiso 1 1 calc R . .
C16 C 0.0693(9) 0.8465(5) 0.5869(5) 0.035(2) Uani 1 1 d . . .
C17 C 0.0624(10) 0.8778(7) 0.5249(6) 0.048(3) Uani 1 1 d . . .
H17A H -0.0026 0.8844 0.5012 0.058 Uiso 1 1 calc R . .
C18 C 0.1513(11) 0.8996(7) 0.4970(6) 0.048(3) Uani 1 1 d . . .
H18A H 0.1462 0.9207 0.4542 0.058 Uiso 1 1 calc R . .
C19 C 0.2462(10) 0.8909(6) 0.5312(6) 0.044(3) Uani 1 1 d . . .
C20 C 0.2529(10) 0.8605(6) 0.5929(6) 0.042(3) Uani 1 1 d . . .
H20A H 0.3171 0.8549 0.6173 0.050 Uiso 1 1 calc R . .
C21 C 0.1644(10) 0.8380(6) 0.6196(6) 0.040(3) Uani 1 1 d . . .
H21A H 0.1702 0.8159 0.6620 0.048 Uiso 1 1 calc R . .
C22 C 0.4193(10) 0.9182(8) 0.5362(7) 0.060(4) Uani 1 1 d . . .
H22A H 0.4725 0.9345 0.5082 0.090 Uiso 1 1 calc R . .
H22B H 0.4504 0.8723 0.5571 0.090 Uiso 1 1 calc R . .
H22C H 0.3973 0.9512 0.5692 0.090 Uiso 1 1 calc R . .
C23 C -0.1083(9) 0.8680(5) 0.6224(5) 0.033(2) Uani 1 1 d . . .
H23A H -0.1112 0.9156 0.6086 0.040 Uiso 1 1 calc R . .
C24 C -0.2906(9) 0.8968(6) 0.6580(5) 0.035(2) Uani 1 1 d . . .
C25 C -0.3211(10) 0.9633(6) 0.6262(6) 0.047(3) Uani 1 1 d . . .
H25A H -0.2740 0.9797 0.5961 0.056 Uiso 1 1 calc R . .
C26 C -0.4196(11) 1.0059(6) 0.6381(7) 0.055(3) Uani 1 1 d . . .
H26A H -0.4368 1.0515 0.6172 0.066 Uiso 1 1 calc R . .
C27 C -0.4933(10) 0.9833(6) 0.6797(6) 0.041(3) Uani 1 1 d . . .
C28 C -0.4644(10) 0.9192(6) 0.7102(7) 0.052(3) Uani 1 1 d . . .
H28A H -0.5127 0.9025 0.7392 0.062 Uiso 1 1 calc R . .
C29 C -0.3666(11) 0.8774(7) 0.7002(7) 0.058(4) Uani 1 1 d . . .
H29A H -0.3497 0.8330 0.7232 0.070 Uiso 1 1 calc R . .
C30 C -0.6715(12) 1.0032(8) 0.7207(8) 0.070(4) Uani 1 1 d . . .
H30A H -0.7355 1.0403 0.7206 0.105 Uiso 1 1 calc R . .
H30B H -0.6469 0.9893 0.7652 0.105 Uiso 1 1 calc R . .
H30C H -0.6882 0.9630 0.7008 0.105 Uiso 1 1 calc R . .
C31 C 0.3642(9) 0.7813(6) 1.2814(5) 0.042(3) Uani 1 1 d . . .
C32 C 0.4112(12) 0.7139(8) 1.2893(9) 0.075(5) Uani 1 1 d . . .
H32A H 0.3727 0.6801 1.2776 0.090 Uiso 1 1 calc R . .
C33 C 0.5140(12) 0.6913(8) 1.3140(9) 0.075(5) Uani 1 1 d . . .
H33A H 0.5426 0.6428 1.3212 0.090 Uiso 1 1 calc R . .
C34 C 0.5735(11) 0.7375(8) 1.3280(6) 0.054(3) Uani 1 1 d . . .
C35 C 0.5296(13) 0.8069(8) 1.3202(9) 0.074(5) Uani 1 1 d . . .
H35A H 0.5693 0.8404 1.3312 0.088 Uiso 1 1 calc R . .
C36 C 0.4251(13) 0.8281(8) 1.2959(8) 0.069(4) Uani 1 1 d . . .
H36A H 0.3956 0.8764 1.2891 0.083 Uiso 1 1 calc R . .
C37 C 0.7311(13) 0.6527(10) 1.3590(9) 0.085(5) Uani 1 1 d . . .
H37A H 0.8031 0.6496 1.3763 0.127 Uiso 1 1 calc R . .
H37B H 0.7359 0.6334 1.3167 0.127 Uiso 1 1 calc R . .
H37C H 0.6914 0.6262 1.3885 0.127 Uiso 1 1 calc R . .
C38 C 0.1790(9) 0.8258(6) 1.2950(5) 0.037(3) Uani 1 1 d . . .
H38A H 0.1941 0.8270 1.3395 0.045 Uiso 1 1 calc R . .
C39 C -0.0016(9) 0.8675(6) 1.3189(5) 0.036(3) Uani 1 1 d . . .
C40 C -0.0083(10) 0.9299(6) 1.3474(5) 0.041(3) Uani 1 1 d . . .
H40A H 0.0423 0.9580 1.3364 0.050 Uiso 1 1 calc R . .
C41 C -0.0872(10) 0.9519(6) 1.3913(6) 0.044(3) Uani 1 1 d . . .
H41A H -0.0918 0.9952 1.4097 0.053 Uiso 1 1 calc R . .
C42 C -0.1597(10) 0.9098(6) 1.4081(5) 0.043(3) Uani 1 1 d . . .
C43 C -0.1565(10) 0.8481(7) 1.3795(6) 0.047(3) Uani 1 1 d . . .
H43A H -0.2064 0.8195 1.3909 0.056 Uiso 1 1 calc R . .
C44 C -0.0797(9) 0.8290(6) 1.3342(5) 0.035(2) Uani 1 1 d . . .
H44A H -0.0799 0.7882 1.3125 0.042 Uiso 1 1 calc R . .
C45 C -0.3051(12) 0.8904(9) 1.4759(7) 0.072(5) Uani 1 1 d . . .
H45A H -0.3536 0.9133 1.5079 0.108 Uiso 1 1 calc R . .
H45B H -0.2637 0.8463 1.4955 0.108 Uiso 1 1 calc R . .
H45C H -0.3465 0.8812 1.4392 0.108 Uiso 1 1 calc R . .
C46 C 0.3430(9) 0.9231(5) 1.1203(5) 0.035(2) Uani 1 1 d . . .
C47 C 0.4055(10) 0.8875(7) 1.0744(6) 0.049(3) Uani 1 1 d . . .
H47A H 0.3807 0.8518 1.0544 0.059 Uiso 1 1 calc R . .
C48 C 0.5036(11) 0.9024(7) 1.0567(7) 0.058(4) Uani 1 1 d . . .
H48A H 0.5447 0.8772 1.0248 0.070 Uiso 1 1 calc R . .
C49 C 0.5413(11) 0.9537(8) 1.0854(7) 0.056(4) Uani 1 1 d . . .
C50 C 0.4796(11) 0.9904(7) 1.1313(7) 0.058(4) Uani 1 1 d . . .
H50A H 0.5036 1.0271 1.1502 0.070 Uiso 1 1 calc R . .
C51 C 0.3840(10) 0.9739(7) 1.1496(6) 0.050(3) Uani 1 1 d . . .
H51A H 0.3447 0.9976 1.1830 0.060 Uiso 1 1 calc R . .
C52 C 0.6936(12) 0.9455(9) 1.0206(8) 0.074(5) Uani 1 1 d . . .
H52A H 0.7594 0.9637 1.0166 0.112 Uiso 1 1 calc R . .
H52B H 0.6509 0.9588 0.9809 0.112 Uiso 1 1 calc R . .
H52C H 0.7115 0.8946 1.0275 0.112 Uiso 1 1 calc R . .
C53 C 0.1590(9) 0.9586(5) 1.1398(5) 0.035(3) Uani 1 1 d . A .
H53A H 0.1678 1.0052 1.1307 0.042 Uiso 1 1 calc R . .
C61 C -0.0333(9) 0.7558(5) 0.7831(5) 0.032(2) Uani 1 1 d . . .
C62 C 0.0005(8) 0.7692(5) 0.8477(5) 0.031(2) Uani 1 1 d . . .
C63 C 0.0906(10) 0.7293(6) 0.8799(6) 0.041(3) Uani 1 1 d . . .
C64 C 0.1197(9) 0.7416(6) 0.9388(6) 0.041(3) Uani 1 1 d . . .
C65 C 0.0625(9) 0.7964(5) 0.9725(5) 0.035(2) Uani 1 1 d . . .
C66 C -0.0253(8) 0.8381(5) 0.9398(5) 0.031(2) Uani 1 1 d . . .
C67 C -0.0568(8) 0.8239(6) 0.8796(5) 0.033(2) Uani 1 1 d . . .
C68 C 0.0897(8) 0.8085(5) 1.0396(5) 0.032(2) Uani 1 1 d . . .
C69 C -0.0877(9) 0.5960(5) 0.7143(5) 0.035(2) Uani 1 1 d . . .
C70 C -0.0840(9) 0.5222(5) 0.7421(5) 0.037(3) Uani 1 1 d . . .
C71 C -0.1522(10) 0.5082(6) 0.7931(6) 0.049(3) Uani 1 1 d . . .
C72 C -0.1569(11) 0.4420(6) 0.8138(6) 0.051(3) Uani 1 1 d . . .
C73 C -0.0958(9) 0.3851(6) 0.7890(6) 0.038(3) Uani 1 1 d . . .
C74 C -0.0242(9) 0.3986(6) 0.7421(5) 0.038(3) Uani 1 1 d . . .
C75 C -0.0211(9) 0.4667(6) 0.7190(5) 0.038(3) Uani 1 1 d . . .
C76 C -0.1078(9) 0.3116(5) 0.8084(5) 0.034(2) Uani 1 1 d . . .
C54 C -0.0294(16) 1.0009(11) 1.1493(10) 0.031(3) Uiso 0.591(18) 1 d P A 1
C55 C -0.0520(19) 1.0436(12) 1.1997(12) 0.048(4) Uiso 0.591(18) 1 d P A 1
H55A H -0.0069 1.0362 1.2368 0.057 Uiso 0.591(18) 1 calc PR A 1
C56 C -0.145(2) 1.0994(12) 1.1953(12) 0.051(4) Uiso 0.591(18) 1 d P A 1
H56A H -0.1618 1.1289 1.2296 0.061 Uiso 0.591(18) 1 calc PR A 1
C57 C -0.2089(19) 1.1093(12) 1.1398(12) 0.049(4) Uiso 0.591(18) 1 d P A 1
C58 C -0.1819(18) 1.0709(12) 1.0904(13) 0.051(5) Uiso 0.591(18) 1 d P A 1
H58A H -0.2236 1.0801 1.0519 0.061 Uiso 0.591(18) 1 calc PR A 1
C59 C -0.0930(19) 1.0175(12) 1.0948(12) 0.050(5) Uiso 0.591(18) 1 d P A 1
H59A H -0.0749 0.9909 1.0586 0.060 Uiso 0.591(18) 1 calc PR A 1
O8 O -0.296(2) 1.1640(13) 1.1413(13) 0.086(5) Uiso 0.591(18) 1 d P A 1
C60 C -0.355(3) 1.178(2) 1.0931(19) 0.113(10) Uiso 0.591(18) 1 d P A 1
H60A H -0.4137 1.2168 1.1008 0.170 Uiso 0.591(18) 1 calc PR A 1
H60B H -0.3844 1.1369 1.0847 0.170 Uiso 0.591(18) 1 calc PR A 1
H60C H -0.3142 1.1904 1.0558 0.170 Uiso 0.591(18) 1 calc PR A 1
C54B C -0.0218(15) 1.0039(11) 1.1610(12) 0.031(3) Uiso 0.409(18) 1 d PG A 2
C55B C -0.0261(18) 1.0508(12) 1.2082(10) 0.048(4) Uiso 0.409(18) 1 d PG A 2
H55B H 0.0311 1.0459 1.2382 0.057 Uiso 0.409(18) 1 calc PR A 2
C56B C -0.114(2) 1.1050(11) 1.2114(11) 0.051(4) Uiso 0.409(18) 1 d PG A 2
H56B H -0.1170 1.1371 1.2436 0.061 Uiso 0.409(18) 1 calc PR A 2
C57B C -0.1978(16) 1.1123(10) 1.1674(14) 0.049(4) Uiso 0.409(18) 1 d PG A 2
C58B C -0.1935(15) 1.0654(12) 1.1203(13) 0.051(5) Uiso 0.409(18) 1 d PG A 2
H58B H -0.2507 1.0703 1.0902 0.061 Uiso 0.409(18) 1 calc PR A 2
C59B C -0.1055(18) 1.0111(11) 1.1171(12) 0.050(5) Uiso 0.409(18) 1 d PG A 2
H59B H -0.1025 0.9790 1.0849 0.060 Uiso 0.409(18) 1 calc PR A 2
O8B O -0.283(3) 1.1702(18) 1.1684(17) 0.086(5) Uiso 0.409(18) 1 d PD A 2
C60B C -0.312(4) 1.218(3) 1.218(2) 0.113(10) Uiso 0.409(18) 1 d PD A 2
H60D H -0.3749 1.2533 1.2038 0.170 Uiso 0.409(18) 1 calc PR A 2
H60E H -0.2521 1.2411 1.2252 0.170 Uiso 0.409(18) 1 calc PR A 2
H60F H -0.3275 1.1926 1.2577 0.170 Uiso 0.409(18) 1 calc PR A 2
O1S O 0.1830(8) 0.6720(5) 0.6376(4) 0.058(2) Uiso 1 1 d . . .
H1SD H 0.1186 0.6685 0.6377 0.088 Uiso 1 1 calc R . .
C1S C 0.292(2) 0.5470(16) 0.6643(16) 0.169(12) Uiso 1 1 d . . .
H1SA H 0.3292 0.5176 0.7007 0.254 Uiso 1 1 calc R . .
H1SB H 0.3426 0.5514 0.6295 0.254 Uiso 1 1 calc R . .
H1SC H 0.2348 0.5257 0.6487 0.254 Uiso 1 1 calc R . .
C2S C 0.241(2) 0.6244(13) 0.6878(12) 0.122(8) Uiso 1 1 d . . .
H2SA H 0.1914 0.6192 0.7239 0.146 Uiso 1 1 calc R . .
H2SB H 0.2988 0.6449 0.7043 0.146 Uiso 1 1 calc R . .
O2S O 0.405(3) 0.738(2) 1.132(2) 0.095(5) Uiso 0.315(16) 1 d PD B 1
H2SC H 0.3796 0.7105 1.1572 0.142 Uiso 0.315(16) 1 calc PR B 1
C3S C 0.498(5) 0.699(3) 1.014(3) 0.100(8) Uiso 0.315(16) 1 d PD B 1
H3SA H 0.5036 0.6525 0.9991 0.150 Uiso 0.315(16) 1 calc PR B 1
H3SB H 0.5658 0.7145 1.0063 0.150 Uiso 0.315(16) 1 calc PR B 1
H3SC H 0.4409 0.7318 0.9892 0.150 Uiso 0.315(16) 1 calc PR B 1
C4S C 0.472(7) 0.699(4) 1.086(3) 0.143(14) Uiso 0.315(16) 1 d PD B 1
H4SA H 0.4545 0.6520 1.0942 0.172 Uiso 0.315(16) 1 calc PR B 1
H4SB H 0.5437 0.6940 1.1054 0.172 Uiso 0.315(16) 1 calc PR B 1
O2SB O 0.4657(17) 0.6899(11) 1.1181(9) 0.095(5) Uiso 0.685(16) 1 d PD B 2
H2SD H 0.4213 0.7249 1.1287 0.142 Uiso 0.685(16) 1 calc PR B 2
C3SB C 0.453(2) 0.5924(14) 1.0287(14) 0.100(8) Uiso 0.685(16) 1 d PD B 2
H3SE H 0.3946 0.5888 1.0000 0.150 Uiso 0.685(16) 1 calc PR B 2
H3SF H 0.4707 0.5504 1.0582 0.150 Uiso 0.685(16) 1 calc PR B 2
H3SG H 0.5163 0.5972 1.0029 0.150 Uiso 0.685(16) 1 calc PR B 2
C4SB C 0.420(3) 0.6574(18) 1.0682(17) 0.143(14) Uiso 0.685(16) 1 d PD B 2
H4SC H 0.4003 0.6959 1.0342 0.172 Uiso 0.685(16) 1 calc PR B 2
H4SD H 0.3510 0.6507 1.0871 0.172 Uiso 0.685(16) 1 calc PR B 2
O6S O 0.5219(10) 0.5481(7) 0.4535(6) 0.093(4) Uiso 1 1 d . . .
O3S O 0.8274(11) 0.8672(7) 0.1738(7) 0.102(4) Uiso 1 1 d D . .
H3SD H 0.8248 0.8976 0.2004 0.153 Uiso 1 1 calc R . .
C6S C 0.752(2) 0.8246(16) 0.1912(16) 0.176(13) Uiso 1 1 d D . .
H6SA H 0.6843 0.8590 0.1946 0.211 Uiso 1 1 calc R . .
H6SB H 0.7726 0.8072 0.2362 0.211 Uiso 1 1 calc R . .
C5S C 0.716(4) 0.762(2) 0.164(3) 0.32(3) Uiso 1 1 d D . .
H5SA H 0.6598 0.7485 0.1912 0.480 Uiso 1 1 calc R . .
H5SB H 0.7765 0.7233 0.1627 0.480 Uiso 1 1 calc R . .
H5SC H 0.6873 0.7760 0.1200 0.480 Uiso 1 1 calc R . .
C12S C 0.318(3) 0.2763(12) 0.1256(16) 0.115(15) Uiso 0.50 1 d PD . .
H12A H 0.2416 0.2856 0.1384 0.138 Uiso 0.50 1 calc PR . .
H12B H 0.3267 0.3098 0.0891 0.138 Uiso 0.50 1 calc PR . .
Cl3 Cl 0.4015(11) 0.2842(7) 0.1920(7) 0.134(4) Uiso 0.50 1 d PD . .
Cl4 Cl 0.3580(15) 0.1891(9) 0.1038(8) 0.174(6) Uiso 0.50 1 d PD . .
C11S C 0.525(6) 0.5829(17) 0.782(4) 0.30(5) Uiso 0.50 1 d PD . .
H11B H 0.5887 0.5949 0.8015 0.362 Uiso 0.50 1 calc PR . .
H11C H 0.5059 0.6130 0.7420 0.362 Uiso 0.50 1 calc PR . .
Cl1 Cl 0.5517(17) 0.4933(11) 0.7653(11) 0.212(9) Uiso 0.50 1 d PD . .
Cl2 Cl 0.416(2) 0.5959(12) 0.8373(12) 0.242(11) Uiso 0.50 1 d PD . .
O4S O 0.1828(16) 0.2798(10) 0.9951(10) 0.065(4) Uiso 0.502(13) 1 d PD C 1
H4SE H 0.2331 0.2674 0.9696 0.098 Uiso 0.502(13) 1 calc PR C 1
C8S C 0.095(3) 0.326(3) 0.960(3) 0.20(2) Uiso 0.502(13) 1 d PD C 1
H8SA H 0.0947 0.2990 0.9218 0.245 Uiso 0.502(13) 1 calc PR C 1
H8SB H 0.1328 0.3633 0.9456 0.245 Uiso 0.502(13) 1 calc PR C 1
C7S C -0.0203(19) 0.3681(13) 0.9549(13) 0.041(4) Uiso 0.502(13) 1 d PD C 1
H7SA H -0.0361 0.3860 0.9100 0.061 Uiso 0.502(13) 1 calc PR C 1
H7SB H -0.0282 0.4071 0.9824 0.061 Uiso 0.502(13) 1 calc PR C 1
H7SC H -0.0699 0.3381 0.9689 0.061 Uiso 0.502(13) 1 calc PR C 1
O4SB O 0.022(2) 0.3504(12) 0.9485(10) 0.065(4) Uiso 0.498(13) 1 d PD C 2
H4SF H 0.0771 0.3195 0.9556 0.098 Uiso 0.498(13) 1 calc PR C 2
C7SB C 0.0448(19) 0.4064(12) 1.0676(10) 0.041(4) Uiso 0.498(13) 1 d PD C 2
H7SD H 0.0023 0.4492 1.0830 0.061 Uiso 0.498(13) 1 calc PR C 2
H7SE H 0.1207 0.4086 1.0685 0.061 Uiso 0.498(13) 1 calc PR C 2
H7SF H 0.0332 0.3662 1.0955 0.061 Uiso 0.498(13) 1 calc PR C 2
C8SB C 0.011(6) 0.399(3) 0.9979(17) 0.20(2) Uiso 0.498(13) 1 d PD C 2
H8SC H -0.0679 0.4124 1.0007 0.245 Uiso 0.498(13) 1 calc PR C 2
H8SD H 0.0328 0.4391 0.9746 0.245 Uiso 0.498(13) 1 calc PR C 2
O5S O 0.7802(15) 0.5630(10) 0.1854(9) 0.063(5) Uiso 0.50 1 d PD D 3
H5SD H 0.7255 0.5535 0.2036 0.094 Uiso 0.50 1 calc PR D 3
C9S C 0.936(2) 0.4638(15) 0.1218(14) 0.065(8) Uiso 0.50 1 d PD D 3
H9SA H 0.9310 0.4150 0.1196 0.098 Uiso 0.50 1 calc PR D 3
H9SB H 1.0017 0.4661 0.1450 0.098 Uiso 0.50 1 calc PR D 3
H9SC H 0.9377 0.4858 0.0781 0.098 Uiso 0.50 1 calc PR D 3
C10S C 0.839(3) 0.5024(18) 0.158(2) 0.133(18) Uiso 0.50 1 d PD D 3
H10C H 0.7816 0.4933 0.1296 0.160 Uiso 0.50 1 calc PR D 3
H10B H 0.8398 0.4683 0.1953 0.160 Uiso 0.50 1 calc PR D 3

loop_
_atom_site_aniso_label
_atom_site_aniso_U_11
_atom_site_aniso_U_22
_atom_site_aniso_U_33
_atom_site_aniso_U_23
_atom_site_aniso_U_13
_atom_site_aniso_U_12
Mo1 0.0304(5) 0.0268(5) 0.0308(5) -0.0005(4) 0.0049(4) -0.0114(4)
Mo2 0.0295(5) 0.0270(5) 0.0297(5) -0.0001(4) 0.0031(4) -0.0102(4)
Mo3 0.0369(5) 0.0315(5) 0.0298(5) 0.0011(4) 0.0033(4) -0.0124(4)
Mo4 0.0366(5) 0.0288(5) 0.0271(5) 0.0009(4) 0.0043(4) -0.0114(4)
F1 0.070(5) 0.055(5) 0.053(4) -0.019(4) -0.009(4) 0.021(4)
F2 0.059(5) 0.062(5) 0.058(5) -0.017(4) -0.018(4) 0.024(4)
F3 0.048(4) 0.038(4) 0.034(3) -0.006(3) 0.001(3) 0.004(3)
F4 0.045(4) 0.043(4) 0.040(4) -0.007(3) -0.012(3) 0.003(3)
F5 0.124(8) 0.034(4) 0.098(7) -0.003(4) 0.078(6) -0.013(4)
F6 0.115(7) 0.044(4) 0.092(6) -0.002(4) 0.073(6) -0.022(5)
F7 0.069(5) 0.029(4) 0.079(5) 0.001(3) 0.036(4) -0.006(3)
F8 0.070(5) 0.034(4) 0.065(5) 0.004(3) 0.035(4) -0.011(3)
O1 0.080(8) 0.112(10) 0.077(8) -0.051(7) 0.014(6) -0.005(7)
O2 0.036(5) 0.109(9) 0.076(7) -0.042(6) 0.000(5) -0.016(5)
O3 0.058(6) 0.073(6) 0.054(5) -0.005(5) 0.023(5) -0.035(5)
O4 0.064(6) 0.049(5) 0.068(6) 0.003(5) 0.009(5) 0.002(5)
O5 0.053(6) 0.094(8) 0.060(6) 0.004(6) -0.009(5) -0.013(6)
O6 0.063(6) 0.061(6) 0.051(5) -0.016(4) 0.022(5) -0.011(5)
O7 0.052(6) 0.127(10) 0.079(7) -0.036(7) 0.028(5) -0.051(6)
O9 0.028(4) 0.033(4) 0.031(4) -0.002(3) 0.001(3) -0.009(3)
O10 0.019(4) 0.030(4) 0.035(4) -0.002(3) 0.002(3) -0.003(3)
O11 0.033(4) 0.035(4) 0.023(3) 0.000(3) 0.000(3) -0.008(3)
O12 0.030(4) 0.033(4) 0.027(4) 0.003(3) -0.005(3) -0.007(3)
O13 0.034(4) 0.023(4) 0.039(4) 0.005(3) 0.009(3) -0.004(3)
O14 0.033(4) 0.022(4) 0.044(4) 0.001(3) 0.011(3) -0.008(3)
O15 0.037(4) 0.032(4) 0.040(4) 0.006(3) 0.005(3) -0.009(3)
O16 0.042(4) 0.025(4) 0.036(4) 0.001(3) 0.009(3) -0.008(3)
N1 0.031(5) 0.039(5) 0.029(5) -0.004(4) -0.002(4) -0.008(4)
N2 0.030(5) 0.041(5) 0.023(4) -0.002(4) -0.008(4) -0.007(4)
N3 0.034(5) 0.031(5) 0.038(5) -0.003(4) 0.015(4) -0.014(4)
N4 0.034(5) 0.020(4) 0.031(4) -0.001(3) 0.008(4) -0.005(4)
N5 0.030(5) 0.039(5) 0.033(5) 0.004(4) -0.001(4) -0.006(4)
N6 0.030(5) 0.031(5) 0.030(5) 0.003(4) 0.001(4) -0.004(4)
N7 0.049(6) 0.022(4) 0.036(5) -0.001(4) 0.017(4) -0.013(4)
N8 0.048(6) 0.022(4) 0.030(5) -0.002(3) 0.013(4) -0.009(4)
C1 0.034(6) 0.047(7) 0.032(6) -0.004(5) 0.006(5) -0.011(5)
C2 0.092(12) 0.060(9) 0.053(9) 0.002(7) 0.020(8) 0.016(8)
C3 0.102(14) 0.068(11) 0.080(12) -0.016(9) 0.017(10) 0.011(10)
C4 0.051(8) 0.076(10) 0.053(8) -0.017(8) -0.006(7) 0.002(7)
C5 0.068(10) 0.076(10) 0.045(8) -0.013(7) 0.016(7) -0.027(8)
C6 0.076(10) 0.056(8) 0.036(7) -0.009(6) 0.018(6) -0.021(7)
C7 0.114(17) 0.130(19) 0.075(13) -0.052(13) -0.013(12) 0.025(14)
C8 0.047(7) 0.044(6) 0.023(5) -0.001(5) 0.001(5) -0.017(5)
C9 0.039(6) 0.045(7) 0.032(6) -0.012(5) 0.003(5) -0.012(5)
C10 0.046(8) 0.074(9) 0.039(7) -0.008(6) 0.007(6) -0.008(7)
C11 0.035(7) 0.085(11) 0.057(8) -0.016(7) 0.005(6) -0.011(7)
C12 0.030(7) 0.086(10) 0.059(9) -0.032(8) 0.000(6) -0.005(7)
C13 0.046(8) 0.066(9) 0.040(7) -0.014(6) -0.010(6) -0.005(6)
C14 0.045(7) 0.059(8) 0.044(7) 0.001(6) 0.000(6) -0.012(6)
C15 0.060(11) 0.149(19) 0.091(13) -0.065(13) -0.022(10) -0.007(11)
C16 0.045(7) 0.030(6) 0.034(6) 0.002(4) 0.003(5) -0.014(5)
C17 0.053(8) 0.059(8) 0.039(7) 0.008(6) -0.001(6) -0.030(6)
C18 0.061(8) 0.053(8) 0.034(6) 0.010(5) 0.006(6) -0.024(6)
C19 0.047(7) 0.039(6) 0.049(7) -0.007(5) 0.015(6) -0.015(5)
C20 0.042(7) 0.041(6) 0.043(7) -0.001(5) -0.003(5) -0.013(5)
C21 0.051(7) 0.030(6) 0.041(6) 0.000(5) 0.007(6) -0.011(5)
C22 0.045(8) 0.071(9) 0.072(9) -0.002(8) 0.013(7) -0.033(7)
C23 0.044(7) 0.029(5) 0.028(5) 0.002(4) 0.005(5) -0.008(5)
C24 0.041(6) 0.033(6) 0.029(5) 0.004(4) 0.000(5) -0.009(5)
C25 0.044(7) 0.046(7) 0.052(7) -0.001(6) 0.009(6) -0.015(6)
C26 0.063(9) 0.032(6) 0.064(9) 0.000(6) -0.009(7) 0.002(6)
C27 0.045(7) 0.037(6) 0.039(6) -0.007(5) -0.001(5) -0.003(5)
C28 0.049(8) 0.042(7) 0.063(8) 0.000(6) 0.014(6) -0.007(6)
C29 0.052(8) 0.036(7) 0.079(10) 0.016(6) 0.023(7) -0.002(6)
C30 0.058(9) 0.074(10) 0.069(10) 0.000(8) 0.008(8) 0.005(8)
C31 0.042(7) 0.049(7) 0.036(6) -0.002(5) 0.005(5) -0.013(6)
C32 0.058(10) 0.053(9) 0.116(14) -0.015(9) -0.027(9) -0.011(7)
C33 0.055(9) 0.050(9) 0.113(14) -0.001(9) -0.022(9) 0.004(7)
C34 0.049(8) 0.068(9) 0.042(7) -0.006(6) 0.004(6) -0.002(7)
C35 0.064(10) 0.059(9) 0.100(13) 0.000(9) -0.032(9) -0.020(8)
C36 0.072(10) 0.048(8) 0.087(11) -0.005(8) -0.024(9) -0.010(7)
C37 0.060(10) 0.097(14) 0.086(12) -0.021(10) -0.009(9) 0.019(9)
C38 0.043(7) 0.050(7) 0.019(5) 0.006(5) -0.012(5) -0.014(5)
C39 0.039(6) 0.037(6) 0.025(5) 0.011(5) -0.007(5) 0.000(5)
C40 0.050(7) 0.046(7) 0.030(6) 0.010(5) 0.003(5) -0.020(6)
C41 0.056(8) 0.041(7) 0.039(6) -0.007(5) 0.005(6) -0.013(6)
C42 0.043(7) 0.050(7) 0.032(6) -0.001(5) 0.002(5) -0.002(6)
C43 0.045(7) 0.051(7) 0.047(7) -0.005(6) 0.009(6) -0.017(6)
C44 0.046(7) 0.039(6) 0.027(5) -0.010(5) -0.002(5) -0.019(5)
C45 0.058(9) 0.110(13) 0.055(9) -0.026(9) 0.028(7) -0.029(9)
C46 0.035(6) 0.030(6) 0.042(6) 0.003(5) 0.005(5) -0.017(5)
C47 0.046(7) 0.049(7) 0.058(8) -0.016(6) 0.012(6) -0.020(6)
C48 0.053(8) 0.064(9) 0.061(9) -0.015(7) 0.024(7) -0.019(7)
C49 0.058(9) 0.069(9) 0.051(8) -0.009(7) 0.008(7) -0.035(7)
C50 0.062(9) 0.061(9) 0.060(9) -0.011(7) 0.007(7) -0.034(7)
C51 0.049(8) 0.059(8) 0.047(7) -0.010(6) 0.012(6) -0.021(6)
C52 0.048(9) 0.093(12) 0.085(12) -0.005(9) 0.017(8) -0.021(8)
C53 0.049(7) 0.027(6) 0.034(6) -0.001(4) 0.010(5) -0.018(5)
C61 0.044(7) 0.031(6) 0.020(5) 0.000(4) -0.004(5) -0.004(5)
C62 0.035(6) 0.027(5) 0.035(6) -0.007(4) 0.005(5) -0.012(5)
C63 0.045(7) 0.035(6) 0.041(7) -0.008(5) 0.003(5) 0.000(5)
C64 0.040(7) 0.033(6) 0.044(7) 0.007(5) -0.002(5) 0.003(5)
C65 0.039(6) 0.030(6) 0.038(6) 0.001(5) 0.008(5) -0.009(5)
C66 0.036(6) 0.024(5) 0.030(5) 0.001(4) 0.003(4) -0.003(4)
C67 0.029(6) 0.036(6) 0.035(6) 0.006(5) -0.003(5) -0.008(5)
C68 0.022(6) 0.031(5) 0.041(6) 0.004(5) 0.003(5) -0.005(4)
C69 0.041(7) 0.028(6) 0.039(6) -0.004(5) 0.008(5) -0.011(5)
C70 0.039(6) 0.027(6) 0.042(6) 0.009(5) 0.003(5) -0.008(5)
C71 0.055(8) 0.035(6) 0.056(8) 0.001(6) 0.025(6) -0.009(6)
C72 0.061(8) 0.035(6) 0.055(8) 0.006(6) 0.033(6) -0.012(6)
C73 0.039(6) 0.031(6) 0.043(6) 0.015(5) 0.003(5) -0.012(5)
C74 0.037(6) 0.034(6) 0.040(6) 0.001(5) 0.007(5) -0.007(5)
C75 0.034(6) 0.036(6) 0.044(6) 0.003(5) 0.007(5) -0.011(5)
C76 0.048(7) 0.021(5) 0.034(6) 0.004(4) 0.007(5) -0.008(5)

loop_
_atom_type_symbol
_atom_type_description
_atom_type_scat_dispersion_real
_atom_type_scat_dispersion_imag
_atom_type_scat_source
C C 0.0033 0.0016 'International Tables Vol C Tables 4.2.6.8 and 6.1.1.4'
H H 0.0000 0.0000 'International Tables Vol C Tables 4.2.6.8 and 6.1.1.4'
N N 0.0061 0.0033 'International Tables Vol C Tables 4.2.6.8 and 6.1.1.4'
O O 0.0106 0.0060 'International Tables Vol C Tables 4.2.6.8 and 6.1.1.4'
F F 0.0171 0.0103 'International Tables Vol C Tables 4.2.6.8 and 6.1.1.4'
Cl Cl 0.1484 0.1585 'International Tables Vol C Tables 4.2.6.8 and 6.1.1.4'
Mo Mo -1.6832 0.6857 'International Tables Vol C Tables 4.2.6.8 and 6.1.1.4'

loop_
_geom_angle_atom_site_label_1
_geom_angle_atom_site_label_2
_geom_angle_atom_site_label_3
_geom_angle
_geom_angle_site_symmetry_1
_geom_angle_site_symmetry_3
_geom_angle_publ_flag
N1 Mo1 Mo2 91.8(2) . . ?
N1 Mo1 N3 95.0(3) . . ?
Mo2 Mo1 N3 91.0(2) . . ?
N1 Mo1 O9 174.6(3) . . ?
Mo2 Mo1 O9 91.69(19) . . ?
N3 Mo1 O9 89.2(3) . . ?
N1 Mo1 O13 89.0(3) . . ?
Mo2 Mo1 O13 90.21(19) . . ?
N3 Mo1 O13 175.8(3) . . ?
O9 Mo1 O13 86.8(3) . . ?
N4 Mo2 Mo1 93.8(2) . . ?
N4 Mo2 O14 171.9(3) . . ?
Mo1 Mo2 O14 93.01(19) . . ?
N4 Mo2 O10 89.0(3) . . ?
Mo1 Mo2 O10 91.64(18) . . ?
O14 Mo2 O10 86.4(3) . . ?
N4 Mo2 N2 95.3(3) . . ?
Mo1 Mo2 N2 93.4(2) . . ?
O14 Mo2 N2 88.6(3) . . ?
O10 Mo2 N2 173.1(3) . . ?
N5 Mo3 Mo4 92.7(2) . . ?
N5 Mo3 N7 91.1(4) . . ?
Mo4 Mo3 N7 92.0(3) . . ?
N5 Mo3 O15 88.8(3) . 2_567 ?
Mo4 Mo3 O15 91.0(2) . 2_567 ?
N7 Mo3 O15 177.0(3) . 2_567 ?
N5 Mo3 O11 174.3(3) . . ?
Mo4 Mo3 O11 91.91(19) . . ?
N7 Mo3 O11 92.2(3) . . ?
O15 Mo3 O11 87.7(3) 2_567 . ?
Mo3 Mo4 N6 91.7(2) . . ?
Mo3 Mo4 N8 92.4(3) . . ?
N6 Mo4 N8 91.9(3) . . ?
Mo3 Mo4 O16 92.0(2) . 2_567 ?
N6 Mo4 O16 89.6(3) . 2_567 ?
N8 Mo4 O16 175.3(3) . 2_567 ?
Mo3 Mo4 O12 91.08(19) . . ?
N6 Mo4 O12 176.0(3) . . ?
N8 Mo4 O12 90.9(3) . . ?
O16 Mo4 O12 87.4(3) 2_567 . ?
C4 O1 C7 115.1(15) . . ?
C12 O2 C15 117.6(13) . . ?
C19 O3 C22 117.1(10) . . ?
C27 O4 C30 117.2(10) . . ?
C34 O5 C37 117.8(13) . . ?
C42 O6 C45 116.6(10) . . ?
C52 O7 C49 119.4(12) . . ?
C61 O9 Mo1 116.4(6) . . ?
C61 O10 Mo2 116.9(6) . . ?
C68 O11 Mo3 116.0(7) . . ?
C68 O12 Mo4 116.9(6) . . ?
C69 O13 Mo1 116.5(6) . . ?
C69 O14 Mo2 116.0(6) . . ?
C76 O15 Mo3 116.0(6) . 2_567 ?
C76 O16 Mo4 116.4(7) . 2_567 ?
C8 N1 C1 115.1(9) . . ?
C8 N1 Mo1 117.8(7) . . ?
C1 N1 Mo1 125.8(7) . . ?
C8 N2 C9 119.5(9) . . ?
C8 N2 Mo2 115.5(7) . . ?
C9 N2 Mo2 124.7(7) . . ?
C23 N3 C16 117.2(9) . . ?
C23 N3 Mo1 119.0(7) . . ?
C16 N3 Mo1 123.8(7) . . ?
C23 N4 C24 121.8(8) . . ?
C23 N4 Mo2 116.2(7) . . ?
C24 N4 Mo2 122.0(6) . . ?
C38 N5 C31 119.1(9) . . ?
C38 N5 Mo3 116.5(7) . . ?
C31 N5 Mo3 124.2(7) . . ?
C38 N6 C39 119.3(9) . . ?
C38 N6 Mo4 117.8(7) . . ?
C39 N6 Mo4 122.9(7) . . ?
C53 N7 C46 118.3(9) . . ?
C53 N7 Mo3 118.7(7) . . ?
C46 N7 Mo3 123.0(7) . . ?
C53 N8 C54B 117.2(13) . . ?
C53 N8 C54 119.9(12) . . ?
C53 N8 Mo4 117.2(7) . . ?
C54B N8 Mo4 125.3(12) . . ?
C54 N8 Mo4 122.6(11) . . ?
C2 C1 C6 115.6(12) . . ?
C2 C1 N1 123.6(11) . . ?
C6 C1 N1 120.7(11) . . ?
C3 C2 C1 124.1(14) . . ?
C4 C3 C2 119.7(16) . . ?
C3 C4 O1 125.6(15) . . ?
C3 C4 C5 120.0(14) . . ?
O1 C4 C5 114.3(14) . . ?
C4 C5 C6 120.3(13) . . ?
C1 C6 C5 120.2(13) . . ?
N2 C8 N1 121.2(10) . . ?
C14 C9 C10 116.0(11) . . ?
C14 C9 N2 123.6(10) . . ?
C10 C9 N2 120.4(10) . . ?
C11 C10 C9 121.5(12) . . ?
C12 C11 C10 121.4(13) . . ?
C11 C12 O2 117.3(13) . . ?
C11 C12 C13 118.5(12) . . ?
O2 C12 C13 124.2(12) . . ?
C14 C13 C12 120.0(12) . . ?
C13 C14 C9 122.6(12) . . ?
C21 C16 C17 118.1(10) . . ?
C21 C16 N3 120.8(10) . . ?
C17 C16 N3 121.1(10) . . ?
C16 C17 C18 120.1(12) . . ?
C19 C18 C17 120.7(11) . . ?
C20 C19 C18 119.4(11) . . ?
C20 C19 O3 124.4(12) . . ?
C18 C19 O3 116.2(11) . . ?
C19 C20 C21 119.2(11) . . ?
C16 C21 C20 122.5(11) . . ?
N3 C23 N4 119.9(9) . . ?
C29 C24 C25 114.7(11) . . ?
C29 C24 N4 119.1(9) . . ?
C25 C24 N4 126.1(10) . . ?
C26 C25 C24 121.0(11) . . ?
C27 C26 C25 121.7(11) . . ?
C28 C27 O4 126.8(12) . . ?
C28 C27 C26 117.3(11) . . ?
O4 C27 C26 115.9(10) . . ?
C27 C28 C29 121.5(12) . . ?
C28 C29 C24 123.6(11) . . ?
C32 C31 C36 116.4(13) . . ?
C32 C31 N5 123.0(11) . . ?
C36 C31 N5 120.6(12) . . ?
C31 C32 C33 122.7(14) . . ?
C34 C33 C32 120.6(14) . . ?
C33 C34 C35 119.0(13) . . ?
C33 C34 O5 126.9(14) . . ?
C35 C34 O5 114.0(13) . . ?
C34 C35 C36 119.0(14) . . ?
C31 C36 C35 122.2(14) . . ?
N6 C38 N5 121.3(10) . . ?
C40 C39 C44 117.7(10) . . ?
C40 C39 N6 121.0(10) . . ?
C44 C39 N6 121.3(10) . . ?
C41 C40 C39 121.4(11) . . ?
C40 C41 C42 119.0(11) . . ?
C43 C42 O6 124.0(11) . . ?
C43 C42 C41 120.8(11) . . ?
O6 C42 C41 115.2(11) . . ?
C44 C43 C42 118.7(11) . . ?
C43 C44 C39 122.2(11) . . ?
C47 C46 C51 117.1(10) . . ?
C47 C46 N7 121.3(10) . . ?
C51 C46 N7 121.5(10) . . ?
C46 C47 C48 121.9(12) . . ?
C49 C48 C47 120.0(13) . . ?
O7 C49 C48 124.1(13) . . ?
O7 C49 C50 116.7(12) . . ?
C48 C49 C50 119.2(12) . . ?
C51 C50 C49 120.3(13) . . ?
C50 C51 C46 121.5(12) . . ?
N7 C53 N8 119.6(9) . . ?
O9 C61 O10 123.4(9) . . ?
O9 C61 C62 118.1(10) . . ?
O10 C61 C62 118.5(9) . . ?
C67 C62 C63 116.4(10) . . ?
C67 C62 C61 120.4(10) . . ?
C63 C62 C61 123.1(10) . . ?
C64 C63 F1 118.3(10) . . ?
C64 C63 C62 122.5(10) . . ?
F1 C63 C62 119.1(10) . . ?
C63 C64 F2 118.1(11) . . ?
C63 C64 C65 122.2(11) . . ?
F2 C64 C65 119.7(11) . . ?
C66 C65 C64 115.7(10) . . ?
C66 C65 C68 121.2(10) . . ?
C64 C65 C68 123.0(10) . . ?
F3 C66 C67 117.7(9) . . ?
F3 C66 C65 120.5(9) . . ?
C67 C66 C65 121.8(10) . . ?
F4 C67 C62 121.6(10) . . ?
F4 C67 C66 117.1(10) . . ?
C62 C67 C66 121.3(10) . . ?
O11 C68 O12 124.1(10) . . ?
O11 C68 C65 118.7(9) . . ?
O12 C68 C65 117.1(9) . . ?
O14 C69 O13 124.3(9) . . ?
O14 C69 C70 117.1(9) . . ?
O13 C69 C70 118.6(10) . . ?
C75 C70 C71 116.1(10) . . ?
C75 C70 C69 123.0(10) . . ?
C71 C70 C69 120.8(10) . . ?
C72 C71 F5 118.5(10) . . ?
C72 C71 C70 121.1(11) . . ?
F5 C71 C70 120.4(10) . . ?
C71 C72 C73 123.2(10) . . ?
C71 C72 F6 116.8(11) . . ?
C73 C72 F6 120.0(10) . . ?
C72 C73 C74 115.9(10) . . ?
C72 C73 C76 123.0(10) . . ?
C74 C73 C76 121.1(10) . . ?
F7 C74 C73 121.6(10) . . ?
F7 C74 C75 117.0(9) . . ?
C73 C74 C75 121.3(10) . . ?
C70 C75 F8 121.4(9) . . ?
C70 C75 C74 122.3(10) . . ?
F8 C75 C74 116.3(10) . . ?
O16 C76 O15 124.5(9) . . ?
O16 C76 C73 118.0(10) . . ?
O15 C76 C73 117.4(9) . . ?
C59 C54 C55 117.6(19) . . ?
C59 C54 N8 123.5(18) . . ?
C55 C54 N8 118.7(17) . . ?
C54 C55 C56 119(2) . . ?
C57 C56 C55 119(2) . . ?
C58 C57 O8 125(2) . . ?
C58 C57 C56 121(2) . . ?
O8 C57 C56 114(2) . . ?
C57 C58 C59 120(2) . . ?
C54 C59 C58 123(2) . . ?
C60 O8 C57 118(3) . . ?
C55B C54B C59B 120.0 . . ?
C55B C54B N8 124.8(14) . . ?
C59B C54B N8 115.2(14) . . ?
C54B C55B C56B 120.0 . . ?
C57B C56B C55B 120.0 . . ?
C56B C57B C58B 120.0 . . ?
C56B C57B O8B 119(2) . . ?
C58B C57B O8B 120(2) . . ?
C59B C58B C57B 120.0 . . ?
C58B C59B C54B 120.0 . . ?
C57B O8B C60B 129(4) . . ?
O1S C2S C1S 114(2) . . ?
O2S C4S C3S 142(7) . . ?
O2SB C4SB C3SB 137(3) . . ?
O3S C6S C5S 136(3) . . ?
Cl4 C12S Cl3 105.9(8) . . ?
Cl2 C11S Cl1 107.7(8) . . ?
O4S C8S C7S 153(4) . . ?
O4SB C8SB C7SB 143(4) . . ?
O5S C10S C9S 152(4) . . ?

loop_
_geom_bond_atom_site_label_1
_geom_bond_atom_site_label_2
_geom_bond_distance
_geom_bond_site_symmetry_2
_geom_bond_publ_flag
Mo1 N1 2.113(9) . ?
Mo1 Mo2 2.1171(16) . ?
Mo1 N3 2.123(8) . ?
Mo1 O9 2.145(7) . ?
Mo1 O13 2.152(7) . ?
Mo2 N4 2.113(8) . ?
Mo2 O14 2.119(7) . ?
Mo2 O10 2.135(7) . ?
Mo2 N2 2.139(8) . ?
Mo3 N5 2.114(9) . ?
Mo3 Mo4 2.1139(16) . ?
Mo3 N7 2.125(8) . ?
Mo3 O15 2.147(7) 2_567 ?
Mo3 O11 2.152(7) . ?
Mo4 N6 2.116(9) . ?
Mo4 N8 2.125(8) . ?
Mo4 O16 2.132(7) 2_567 ?
Mo4 O12 2.150(7) . ?
F1 C63 1.348(13) . ?
F2 C64 1.349(13) . ?
F3 C66 1.337(12) . ?
F4 C67 1.333(12) . ?
F5 C71 1.353(14) . ?
F6 C72 1.369(13) . ?
F7 C74 1.338(13) . ?
F8 C75 1.353(12) . ?
O1 C4 1.360(17) . ?
O1 C7 1.44(2) . ?
O2 C12 1.387(15) . ?
O2 C15 1.43(2) . ?
O3 C19 1.387(13) . ?
O3 C22 1.410(16) . ?
O4 C27 1.361(14) . ?
O4 C30 1.446(17) . ?
O5 C34 1.401(16) . ?
O5 C37 1.401(19) . ?
O6 C42 1.389(14) . ?
O6 C45 1.435(17) . ?
O7 C52 1.347(18) . ?
O7 C49 1.374(15) . ?
O9 C61 1.272(12) . ?
O10 C61 1.274(13) . ?
O11 C68 1.259(12) . ?
O12 C68 1.261(12) . ?
O13 C69 1.275(12) . ?
O14 C69 1.255(13) . ?
O15 C76 1.269(13) . ?
O15 Mo3 2.147(7) 2_567 ?
O16 C76 1.244(13) . ?
O16 Mo4 2.133(7) 2_567 ?
N1 C8 1.338(14) . ?
N1 C1 1.428(14) . ?
N2 C8 1.316(14) . ?
N2 C9 1.413(14) . ?
N3 C23 1.310(14) . ?
N3 C16 1.443(13) . ?
N4 C23 1.340(13) . ?
N4 C24 1.421(14) . ?
N5 C38 1.314(14) . ?
N5 C31 1.441(15) . ?
N6 C38 1.296(14) . ?
N6 C39 1.432(14) . ?
N7 C53 1.297(14) . ?
N7 C46 1.449(13) . ?
N8 C53 1.339(14) . ?
N8 C54B 1.421(18) . ?
N8 C54 1.43(2) . ?
C1 C2 1.385(18) . ?
C1 C6 1.399(16) . ?
C2 C3 1.37(2) . ?
C3 C4 1.34(2) . ?
C4 C5 1.37(2) . ?
C5 C6 1.418(19) . ?
C9 C14 1.386(16) . ?
C9 C10 1.399(16) . ?
C10 C11 1.378(18) . ?
C11 C12 1.355(19) . ?
C12 C13 1.395(19) . ?
C13 C14 1.371(17) . ?
C16 C21 1.370(16) . ?
C16 C17 1.381(15) . ?
C17 C18 1.403(16) . ?
C18 C19 1.383(18) . ?
C19 C20 1.372(16) . ?
C20 C21 1.395(16) . ?
C24 C29 1.396(16) . ?
C24 C25 1.404(16) . ?
C25 C26 1.396(18) . ?
C26 C27 1.393(18) . ?
C27 C28 1.351(17) . ?
C28 C29 1.374(18) . ?
C31 C32 1.338(19) . ?
C31 C36 1.371(18) . ?
C32 C33 1.39(2) . ?
C33 C34 1.35(2) . ?
C34 C35 1.36(2) . ?
C35 C36 1.40(2) . ?
C39 C40 1.387(16) . ?
C39 C44 1.392(15) . ?
C40 C41 1.383(16) . ?
C41 C42 1.389(17) . ?
C42 C43 1.385(17) . ?
C43 C44 1.374(16) . ?
C46 C47 1.380(16) . ?
C46 C51 1.397(16) . ?
C47 C48 1.387(17) . ?
C48 C49 1.377(19) . ?
C49 C50 1.386(19) . ?
C50 C51 1.372(17) . ?
C61 C62 1.473(14) . ?
C62 C67 1.384(15) . ?
C62 C63 1.399(16) . ?
C63 C64 1.337(17) . ?
C64 C65 1.406(16) . ?
C65 C66 1.395(15) . ?
C65 C68 1.489(16) . ?
C66 C67 1.384(15) . ?
C69 C70 1.512(14) . ?
C70 C75 1.338(16) . ?
C70 C71 1.416(15) . ?
C71 C72 1.352(16) . ?
C72 C73 1.363(17) . ?
C73 C74 1.382(15) . ?
C73 C76 1.510(14) . ?
C74 C75 1.396(15) . ?
C54 C59 1.38(3) . ?
C54 C55 1.38(3) . ?
C55 C56 1.44(3) . ?
C56 C57 1.40(3) . ?
C57 C58 1.32(3) . ?
C57 O8 1.38(3) . ?
C58 C59 1.38(3) . ?
O8 C60 1.24(4) . ?
C54B C55B 1.3900 . ?
C54B C59B 1.3900 . ?
C55B C56B 1.3900 . ?
C56B C57B 1.3900 . ?
C57B C58B 1.3900 . ?
C57B O8B 1.41(4) . ?
C58B C59B 1.3900 . ?
O8B C60B 1.441(10) . ?
O1S C2S 1.45(2) . ?
C1S C2S 1.64(3) . ?
O2S C4S 1.437(10) . ?
C3S C4S 1.540(10) . ?
O2SB C4SB 1.445(10) . ?
C3SB C4SB 1.558(10) . ?
O3S C6S 1.429(10) . ?
C6S C5S 1.541(10) . ?
C12S Cl4 1.780(10) . ?
C12S Cl3 1.788(10) . ?
C11S Cl2 1.787(10) . ?
C11S Cl1 1.788(10) . ?
O4S C8S 1.448(10) . ?
C8S C7S 1.542(10) . ?
O4SB C8SB 1.438(10) . ?
C7SB C8SB 1.543(10) . ?
O5S C10S 1.431(10) . ?
C9S C10S 1.543(10) . ?
